data_2227414
loop_
_publ_author_name
'Ugono, Onome'
'Douglas Jr, Marcel'
'Rath, Nigam P.'
'Beatty, Alicia M.'

_publ_section_title
;
 2,2',5,5'-Tetrachlorobenzidine
;
_journal_coeditor_code FJ2305
_journal_issue 9
_journal_name_full 'Acta Crystallographica Section E'
_journal_page_first o2285
_journal_paper_doi 10.1107/S1600536810030886
_journal_volume 66
_journal_year 2010
_chemical_formula_analytical 'C12 H8 Cl4 N2'
_chemical_formula_iupac 'C12 H8 Cl4 N2'
_chemical_formula_moiety 'C12 H8 Cl4 N2'
_chemical_formula_structural 'C12 H8 Cl4 N2'
_chemical_formula_sum 'C12 H8 Cl4 N2'
_chemical_formula_weight 322.00
_chemical_melting_point_gt 309
_chemical_melting_point_lt 311
_chemical_name_common 2,2',5,5'-Tetrachlorobenzidine
_chemical_name_systematic
;
2,2',5,5'-Tetrachlorobenzidine
;
_space_group_IT_number 15
_symmetry_cell_setting monoclinic
_symmetry_space_group_name_Hall '-I 2ya'
_symmetry_space_group_name_H-M 'I 1 2/a 1'
_cell_angle_alpha 90.00
_cell_angle_beta 94.872(3)
_cell_angle_gamma 90.00
_cell_formula_units_Z 4
_cell_length_a 17.2346(11)
_cell_length_b 3.8767(2)
_cell_length_c 18.1573(19)
_cell_measurement_reflns_used 5249
_cell_measurement_temperature 100(2)
_cell_measurement_theta_max 36.41
_cell_measurement_theta_min 4.51
_cell_volume 1208.77(16)
_computing_cell_refinement 'SAINT (Bruker, 2007)'
_computing_data_collection 'APEX2 (Bruker, 2007)'
_computing_data_reduction 'SAINT (Bruker, 2007)'
_computing_molecular_graphics 'SHELXTL (Sheldrick, 2008)'
_computing_publication_material 'SHELXTL (Sheldrick, 2008) and PLATON (Spek, 2009)'
_computing_structure_refinement 'SHELXS97 (Sheldrick, 2008)'
_computing_structure_solution 'SHELXS97 (Sheldrick, 2008)'
_diffrn_ambient_temperature 100(2)
_diffrn_measured_fraction_theta_full 0.998
_diffrn_measured_fraction_theta_max 0.999
_diffrn_measurement_device_type 'Bruker APEXII CCD'
_diffrn_measurement_method '\f and \w scans'
_diffrn_radiation_monochromator graphite
_diffrn_radiation_source 'fine-focus sealed tube'
_diffrn_radiation_type MoK\a
_diffrn_radiation_wavelength 0.71073
_diffrn_reflns_av_R_equivalents 0.0250
_diffrn_reflns_av_sigmaI/netI 0.0225
_diffrn_reflns_limit_h_max 28
_diffrn_reflns_limit_h_min -28
_diffrn_reflns_limit_k_max 6
_diffrn_reflns_limit_k_min -3
_diffrn_reflns_limit_l_max 26
_diffrn_reflns_limit_l_min -30
_diffrn_reflns_number 11878
_diffrn_reflns_theta_full 25.00
_diffrn_reflns_theta_max 36.44
_diffrn_reflns_theta_min 3.13
_exptl_absorpt_coefficient_mu 0.958
_exptl_absorpt_correction_T_max 0.8792
_exptl_absorpt_correction_T_min 0.8062
_exptl_absorpt_correction_type multi-scan
_exptl_absorpt_process_details '(SADABS; Sheldrick, 1996)'
_exptl_crystal_colour colorless
_exptl_crystal_density_diffrn 1.769
_exptl_crystal_description blocks
_exptl_crystal_F_000 648
_exptl_crystal_size_max 0.23
_exptl_crystal_size_mid 0.22
_exptl_crystal_size_min 0.14
_refine_diff_density_max 0.618
_refine_diff_density_min -0.672
_refine_ls_goodness_of_fit_ref 1.067
_refine_ls_hydrogen_treatment constr
_refine_ls_matrix_type full
_refine_ls_number_parameters 82
_refine_ls_number_reflns 2961
_refine_ls_number_restraints 0
_refine_ls_restrained_S_all 1.067
_refine_ls_R_factor_all 0.0303
_refine_ls_R_factor_gt 0.0254
_refine_ls_shift/su_max 0.000
_refine_ls_shift/su_mean 0.000
_refine_ls_structure_factor_coef Fsqd
_refine_ls_weighting_details 'calc w=1/[\s^2^(Fo^2^)+(0.0404P)^2^+0.5838P] where P=(Fo^2^+2Fc^2^)/3'
_refine_ls_weighting_scheme calc
_refine_ls_wR_factor_ref 0.0747
_reflns_number_gt 2595
_reflns_number_total 2961
_reflns_threshold_expression I>2sigma(I)
_cod_data_source_file fj2305.cif
_cod_data_source_block I
_cod_original_sg_symbol_H-M 'I 2/a'
_cod_database_code 2227414
_cod_database_fobs_code 2227414

loop_
_symmetry_equiv_pos_as_xyz
'x, y, z'
'-x+1/2, y, -z'
'x+1/2, y+1/2, z+1/2'
'-x+1, y+1/2, -z+1/2'
'-x, -y, -z'
'x-1/2, -y, z'
'-x+1/2, -y+1/2, -z+1/2'
'x, -y+1/2, z+1/2'

loop_
_atom_site_type_symbol
_atom_site_label
_atom_site_fract_x
_atom_site_fract_y
_atom_site_fract_z
_atom_site_U_iso_or_equiv
_atom_site_adp_type
_atom_site_calc_flag
_atom_site_refinement_flags
_atom_site_occupancy
_atom_site_disorder_assembly
_atom_site_disorder_group
Cl Cl1 0.160889(12) 0.57866(5) 0.112011(11) 0.01179(5) Uani d . 1 . .
Cl Cl2 0.490222(11) -0.04833(5) 0.098542(11) 0.01279(6) Uani d . 1 . .
N N1 0.42631(4) 0.2547(2) 0.23242(4) 0.01399(13) Uani d . 1 . .
H H1A 0.4109 0.3405 0.2736 0.017 Uiso calc R 1 A 1
H H1B 0.4733 0.1666 0.2320 0.017 Uiso calc R 1 A 1
C C1 0.25315(5) 0.4094(2) 0.10312(5) 0.00977(13) Uani d . 1 B 1
C C2 0.27558(5) 0.2934(2) 0.03511(4) 0.00940(12) Uani d . 1 . 1
C C3 0.35064(5) 0.1556(2) 0.03688(4) 0.01012(13) Uani d . 1 B 1
H H3 0.3688 0.0715 -0.0077 0.012 Uiso calc R 1 B 1
C C4 0.39925(5) 0.1373(2) 0.10113(5) 0.00990(13) Uani d . 1 B 1
C C5 0.37670(5) 0.2584(2) 0.16844(4) 0.01036(13) Uani d . 1 B 1
C C6 0.30195(5) 0.3964(2) 0.16774(5) 0.01065(13) Uani d . 1 B 1
H H6 0.2842 0.4830 0.2123 0.013 Uiso calc R 1 B 1

loop_
_atom_site_aniso_label
_atom_site_aniso_U_11
_atom_site_aniso_U_22
_atom_site_aniso_U_33
_atom_site_aniso_U_12
_atom_site_aniso_U_13
_atom_site_aniso_U_23
Cl1 0.00978(9) 0.01507(9) 0.01067(9) 0.00235(6) 0.00183(6) 0.00083(6)
Cl2 0.00832(9) 0.01894(10) 0.01088(10) 0.00207(6) -0.00065(6) 0.00105(6)
N1 0.0119(3) 0.0218(3) 0.0076(3) 0.0000(3) -0.0027(2) -0.0006(2)
C1 0.0089(3) 0.0118(3) 0.0086(3) 0.0002(2) 0.0006(2) 0.0005(2)
C2 0.0084(3) 0.0118(3) 0.0079(3) -0.0002(2) 0.0000(2) 0.0000(2)
C3 0.0093(3) 0.0127(3) 0.0081(3) 0.0001(2) -0.0002(2) -0.0006(2)
C4 0.0076(3) 0.0130(3) 0.0088(3) 0.0001(2) -0.0004(2) 0.0003(2)
C5 0.0098(3) 0.0128(3) 0.0082(3) -0.0021(2) -0.0009(2) 0.0005(2)
C6 0.0110(3) 0.0135(3) 0.0074(3) -0.0007(2) 0.0005(2) -0.0005(2)

loop_
_atom_type_symbol
_atom_type_description
_atom_type_scat_dispersion_real
_atom_type_scat_dispersion_imag
_atom_type_scat_source
C C 0.0033 0.0016 'International Tables Vol C Tables 4.2.6.8 and 6.1.1.4'
H H 0.0000 0.0000 'International Tables Vol C Tables 4.2.6.8 and 6.1.1.4'
N N 0.0061 0.0033 'International Tables Vol C Tables 4.2.6.8 and 6.1.1.4'
Cl Cl 0.1484 0.1585 'International Tables Vol C Tables 4.2.6.8 and 6.1.1.4'

loop_
_geom_angle_atom_site_label_1
_geom_angle_atom_site_label_2
_geom_angle_atom_site_label_3
_geom_angle_site_symmetry_1
_geom_angle_site_symmetry_3
_geom_angle
_geom_angle_publ_flag
C5 N1 H1A . . 120.0 ?
C5 N1 H1B . . 120.0 ?
H1A N1 H1B . . 120.0 ?
C6 C1 C2 . . 122.84(8) ?
C6 C1 Cl1 . . 115.40(6) ?
C2 C1 Cl1 . . 121.75(6) ?
C3 C2 C1 . . 115.29(7) ?
C3 C2 C2 . 2 120.00(8) ?
C1 C2 C2 . 2 124.63(8) ?
C4 C3 C2 . . 122.26(8) ?
C4 C3 H3 . . 118.9 ?
C2 C3 H3 . . 118.9 ?
C3 C4 C5 . . 121.97(7) ?
C3 C4 Cl2 . . 119.03(6) ?
C5 C4 Cl2 . . 118.98(6) ?
N1 C5 C6 . . 121.10(8) ?
N1 C5 C4 . . 122.30(8) ?
C6 C5 C4 . . 116.56(7) ?
C1 C6 C5 . . 121.05(8) ?
C1 C6 H6 . . 119.5 ?
C5 C6 H6 . . 119.5 ?

loop_
_geom_bond_atom_site_label_1
_geom_bond_atom_site_label_2
_geom_bond_site_symmetry_2
_geom_bond_distance
_geom_bond_publ_flag
Cl1 C1 . 1.7402(8) ?
Cl2 C4 . 1.7295(8) ?
N1 C5 . 1.3827(11) ?
N1 H1A . 0.8800 ?
N1 H1B . 0.8800 ?
C1 C6 . 1.3854(12) ?
C1 C2 . 1.3993(12) ?
C2 C3 . 1.3974(11) ?
C2 C2 2 1.4872(16) ?
C3 C4 . 1.3791(11) ?
C3 H3 . 0.9500 ?
C4 C5 . 1.3948(12) ?
C5 C6 . 1.3940(12) ?
C6 H6 . 0.9500 ?

loop_
_geom_hbond_atom_site_label_D
_geom_hbond_atom_site_label_H
_geom_hbond_atom_site_label_A
_geom_hbond_site_symmetry_A
_geom_hbond_distance_DH
_geom_hbond_distance_HA
_geom_hbond_distance_DA
_geom_hbond_angle_DHA
N1 H1A Cl2 4 0.88 2.79 3.3650(8) 124
C3 H3 Cl1 2_545 0.95 2.71 3.5013(9) 141
N1 H1B N1 4 0.88 2.90 3.2159(12) 103

loop_
_geom_torsion_atom_site_label_1
_geom_torsion_atom_site_label_2
_geom_torsion_atom_site_label_3
_geom_torsion_atom_site_label_4
_geom_torsion_site_symmetry_1
_geom_torsion_site_symmetry_2
_geom_torsion_site_symmetry_3
_geom_torsion_site_symmetry_4
_geom_torsion
_geom_torsion_publ_flag
C6 C1 C2 C3 . . . . 1.26(12) ?
Cl1 C1 C2 C3 . . . . -178.33(6) ?
C6 C1 C2 C2 . . . 2 178.20(6) ?
Cl1 C1 C2 C2 . . . 2 -1.39(9) ?
C1 C2 C3 C4 . . . . -0.36(12) ?
C2 C2 C3 C4 2 . . . -177.46(6) ?
C2 C3 C4 C5 . . . . -0.56(13) ?
C2 C3 C4 Cl2 . . . . 178.23(6) ?
C3 C4 C5 N1 . . . . -177.11(8) ?
Cl2 C4 C5 N1 . . . . 4.10(11) ?
C3 C4 C5 C6 . . . . 0.59(12) ?
Cl2 C4 C5 C6 . . . . -178.20(6) ?
C2 C1 C6 C5 . . . . -1.26(12) ?
Cl1 C1 C6 C5 . . . . 178.35(6) ?
N1 C5 C6 C1 . . . . 178.02(8) ?
C4 C5 C6 C1 . . . . 0.29(12) ?
